data_2203264
loop_
_publ_author_name
'Daniel E. Lynch'
'Ian McClenaghan'

_publ_section_title
;
 2-(Benzoylmethylsulfanyl)-6-methoxy-1<i>H</i>-benzimidazole
;
_journal_issue 3
_journal_name_full 'Acta Crystallographica Section E'
_journal_page_first o363
_journal_page_last o364
_journal_paper_doi 10.1107/S1600536804003137
_journal_volume 60
_journal_year 2004
_chemical_formula_iupac 'C16 H14 N2 O2 S'
_chemical_formula_moiety 'C16 H14 N2 O2 S'
_chemical_formula_sum 'C16 H14 N2 O2 S'
_chemical_formula_weight 298.35
_chemical_name_systematic
;
2-(Benzoylmethylsulfanyl)-6-methoxy-1H-benzimidazole
;
_space_group_IT_number 14
_symmetry_cell_setting monoclinic
_symmetry_space_group_name_Hall '-P 2ybc'
_symmetry_space_group_name_H-M 'P 1 21/c 1'
_atom_sites_solution_hydrogens geom
_atom_sites_solution_primary direct
_atom_sites_solution_secondary difmap
_audit_creation_method SHELXL-97
_cell_angle_alpha 90.00
_cell_angle_beta 96.798(3)
_cell_angle_gamma 90.00
_cell_formula_units_Z 4
_cell_length_a 5.7681(3)
_cell_length_b 9.8914(6)
_cell_length_c 24.4281(16)
_cell_measurement_reflns_used 17502
_cell_measurement_temperature 120(2)
_cell_measurement_theta_max 27.48
_cell_measurement_theta_min 2.91
_cell_volume 1383.94(14)
_computing_cell_refinement 'DENZO and COLLECT'
_computing_data_collection 'DENZO (Otwinowski & Minor, 1997) and COLLECT (Hooft, 1998)'
_computing_data_reduction 'DENZO, SCALEPACK (Otwinowski & Minor, 1997) and COLLECT'
_computing_molecular_graphics 'PLATON97 (Spek, 1997)'
_computing_publication_material SHELXL97
_computing_structure_refinement 'SHELXL97 (Sheldrick, 1997)'
_computing_structure_solution 'SHELXS97 (Sheldrick, 1997)'
_diffrn_ambient_temperature 120(2)
_diffrn_detector_area_resol_mean 9.091
_diffrn_measured_fraction_theta_full 0.993
_diffrn_measured_fraction_theta_max 0.993
_diffrn_measurement_device_type 'Bruker Nonius KappaCCD area-detector'
_diffrn_measurement_method '\f and \w'
_diffrn_radiation_monochromator graphite
_diffrn_radiation_source 'Bruker Nonius FR591 rotating anode'
_diffrn_radiation_type MoK\a
_diffrn_radiation_wavelength 0.71073
_diffrn_reflns_av_R_equivalents 0.1027
_diffrn_reflns_av_sigmaI/netI 0.0858
_diffrn_reflns_limit_h_max 6
_diffrn_reflns_limit_h_min -6
_diffrn_reflns_limit_k_max 11
_diffrn_reflns_limit_k_min -11
_diffrn_reflns_limit_l_max 29
_diffrn_reflns_limit_l_min -28
_diffrn_reflns_number 13373
_diffrn_reflns_theta_full 25.00
_diffrn_reflns_theta_max 24.97
_diffrn_reflns_theta_min 3.25
_diffrn_standards_decay_% 0
_diffrn_standards_number 0
_exptl_absorpt_coefficient_mu 0.240
_exptl_absorpt_correction_T_max 0.987
_exptl_absorpt_correction_T_min 0.941
_exptl_absorpt_correction_type multi-scan
_exptl_absorpt_process_details '(SORTAV; Blessing, 1995)'
_exptl_crystal_colour colourless
_exptl_crystal_density_diffrn 1.432
_exptl_crystal_density_method 'not measured'
_exptl_crystal_description plate
_exptl_crystal_F_000 624
_exptl_crystal_size_max 0.26
_exptl_crystal_size_mid 0.14
_exptl_crystal_size_min 0.02
_refine_diff_density_max 0.281
_refine_diff_density_min -0.305
_refine_ls_extinction_method none
_refine_ls_goodness_of_fit_ref 1.067
_refine_ls_hydrogen_treatment constr
_refine_ls_matrix_type full
_refine_ls_number_parameters 190
_refine_ls_number_reflns 2413
_refine_ls_number_restraints 0
_refine_ls_restrained_S_all 1.067
_refine_ls_R_factor_all 0.1041
_refine_ls_R_factor_gt 0.0607
_refine_ls_shift/su_max 0.000
_refine_ls_shift/su_mean 0.000
_refine_ls_structure_factor_coef Fsqd
_refine_ls_weighting_details 'w = 1/[\s^2^(Fo^2^)+(0.052P)^2^+0.5232P] where P = (Fo^2^+2Fc^2^)/3'
_refine_ls_weighting_scheme calc
_refine_ls_wR_factor_gt 0.1154
_refine_ls_wR_factor_ref 0.1263
_reflns_number_gt 1676
_reflns_number_total 2413
_reflns_threshold_expression I>2\s(I)
_cod_data_source_file bt6406.cif
_cod_data_source_block I
_cod_depositor_comments
;
The following automatic conversions were performed:
'_symmetry_cell_setting' value 'Monoclinic' changed to 'monoclinic'
according to '/home/saulius/struct/CIF-dictionaries/cif_core.dic'
dictionary named 'cif_core.dic' version 2.4.1 from
2010-06-29.

'_exptl_absorpt_correction_type' value 'Multi-scan' changed
to 'multi-scan' according to
'/home/saulius/struct/CIF-dictionaries/cif_core.dic' dictionary named
'cif_core.dic' version 2.4.1 from 2010-06-29.

Automatic conversion script
Id: cif_fix_enum 1527 2010-12-29 10:47:43Z saulius 

The following automatic conversions were performed:

'_symmetry_cell_setting' value 'Monoclinic' changed to 'monoclinic'
according to /home/saulius/struct/CIF-dictionaries/cif_core.dic
dictionary named 'cif_core.dic' version 2.4.1 from
2010-06-29.

'_exptl_absorpt_correction_type' value 'Multi-scan'
changed to 'multi-scan' according to
/home/saulius/struct/CIF-dictionaries/cif_core.dic dictionary named
'cif_core.dic' version 2.4.1 from 2010-06-29.

Automatic conversion script
Id: cif_fix_values 1715 2011-07-08 13:25:40Z adriana 
;
_cod_original_sg_symbol_H-M 'P 21/c'
_cod_database_code 2203264
_cod_database_fobs_code 2203264

loop_
_symmetry_equiv_pos_as_xyz
'x, y, z'
'-x, y+1/2, -z+1/2'
'-x, -y, -z'
'x, -y-1/2, z-1/2'

loop_
_atom_site_label
_atom_site_fract_x
_atom_site_fract_y
_atom_site_fract_z
_atom_site_U_iso_or_equiv
_atom_site_adp_type
_atom_site_calc_flag
_atom_site_refinement_flags
_atom_site_occupancy
_atom_site_type_symbol
N1 0.9325(5) 0.5458(3) 0.25983(11) 0.0230(7) Uani d . 1 N
H1 0.9955 0.4646 0.2614 0.029 Uiso calc R 1 H
C2 0.9931(5) 0.6521(3) 0.22888(13) 0.0199(8) Uani d . 1 C
N3 0.8733(4) 0.7623(3) 0.23531(11) 0.0227(7) Uani d . 1 N
C4 0.5409(5) 0.7995(3) 0.29319(13) 0.0226(8) Uani d . 1 C
H4 0.5136 0.8914 0.2831 0.028 Uiso calc R 1 H
C5 0.4086(6) 0.7362(3) 0.32816(14) 0.0239(8) Uani d . 1 C
H5 0.2861 0.7847 0.3421 0.030 Uiso calc R 1 H
C6 0.4492(6) 0.6002(3) 0.34422(14) 0.0232(8) Uani d . 1 C
O61 0.3023(4) 0.5542(2) 0.38032(9) 0.0323(6) Uani d . 1 O
C62 0.3342(7) 0.4191(4) 0.39969(17) 0.0417(10) Uani d . 1 C
H61 0.2214 0.3992 0.4256 0.052 Uiso calc R 1 H
H62 0.4931 0.4084 0.4184 0.052 Uiso calc R 1 H
H63 0.3101 0.3565 0.3684 0.052 Uiso calc R 1 H
C7 0.6218(6) 0.5247(3) 0.32434(13) 0.0246(8) Uani d . 1 C
H7 0.6492 0.4330 0.3348 0.031 Uiso calc R 1 H
C8 0.7536(5) 0.5899(3) 0.28824(13) 0.0208(8) Uani d . 1 C
C9 0.7189(6) 0.7250(3) 0.27260(13) 0.0217(8) Uani d . 1 C
S21 1.21906(14) 0.64227(8) 0.18672(4) 0.0243(3) Uani d . 1 S
C22 1.1044(5) 0.5142(3) 0.13710(13) 0.0231(8) Uani d . 1 C
H221 1.2251 0.4911 0.1130 0.029 Uiso calc R 1 H
H222 1.0678 0.4313 0.1571 0.029 Uiso calc R 1 H
C23 0.8872(6) 0.5621(3) 0.10198(13) 0.0228(8) Uani d . 1 C
O23 0.6954(4) 0.5361(2) 0.11555(10) 0.0325(6) Uani d . 1 O
C24 0.9109(5) 0.6384(3) 0.05037(14) 0.0227(8) Uani d . 1 C
C25 0.7158(6) 0.6491(3) 0.01116(14) 0.0277(8) Uani d . 1 C
H25 0.5735 0.6072 0.0177 0.035 Uiso calc R 1 H
C26 0.7269(6) 0.7199(4) -0.03720(15) 0.0343(9) Uani d . 1 C
H26 0.5933 0.7249 -0.0639 0.043 Uiso calc R 1 H
C27 0.9315(6) 0.7838(4) -0.04693(15) 0.0359(10) Uani d . 1 C
H27 0.9384 0.8336 -0.0800 0.045 Uiso calc R 1 H
C28 1.1249(6) 0.7746(4) -0.00836(16) 0.0377(10) Uani d . 1 C
H28 1.2653 0.8189 -0.0147 0.047 Uiso calc R 1 H
C29 1.1170(6) 0.7014(4) 0.03969(15) 0.0327(9) Uani d . 1 C
H29 1.2530 0.6940 0.0656 0.041 Uiso calc R 1 H

loop_
_atom_site_aniso_label
_atom_site_aniso_U_11
_atom_site_aniso_U_22
_atom_site_aniso_U_33
_atom_site_aniso_U_12
_atom_site_aniso_U_13
_atom_site_aniso_U_23
N1 0.0267(16) 0.0149(15) 0.0269(17) 0.0003(12) 0.0013(13) -0.0006(13)
C2 0.0210(17) 0.0165(19) 0.0217(19) -0.0001(15) 0.0007(15) -0.0022(15)
N3 0.0218(15) 0.0182(15) 0.0273(17) 0.0003(12) 0.0000(13) 0.0007(13)
C4 0.0238(18) 0.0162(17) 0.026(2) 0.0027(15) -0.0041(16) -0.0021(16)
C5 0.0221(19) 0.0238(19) 0.024(2) 0.0021(15) -0.0032(16) -0.0029(16)
C6 0.0221(18) 0.026(2) 0.021(2) -0.0016(15) 0.0017(15) -0.0047(16)
O61 0.0370(15) 0.0295(15) 0.0324(15) 0.0016(11) 0.0130(12) 0.0021(12)
C62 0.051(3) 0.031(2) 0.047(3) -0.0009(19) 0.021(2) 0.009(2)
C7 0.0288(19) 0.0207(19) 0.023(2) -0.0025(16) -0.0012(16) 0.0007(16)
C8 0.0210(18) 0.0207(18) 0.0195(19) -0.0005(14) -0.0024(15) -0.0043(16)
C9 0.0203(18) 0.0201(19) 0.023(2) -0.0018(14) -0.0056(15) -0.0026(15)
S21 0.0225(5) 0.0226(5) 0.0278(5) -0.0033(4) 0.0027(4) -0.0012(4)
C22 0.0256(18) 0.0212(18) 0.022(2) -0.0010(14) 0.0011(15) -0.0035(15)
C23 0.0250(19) 0.0187(18) 0.024(2) -0.0006(14) 0.0006(16) -0.0049(16)
O23 0.0219(14) 0.0382(15) 0.0381(16) -0.0053(11) 0.0065(11) 0.0085(12)
C24 0.0223(18) 0.0224(18) 0.023(2) 0.0036(15) 0.0028(15) -0.0011(16)
C25 0.0239(19) 0.033(2) 0.026(2) 0.0005(16) 0.0009(16) 0.0000(18)
C26 0.031(2) 0.043(2) 0.026(2) 0.0057(18) -0.0064(17) -0.0016(19)
C27 0.035(2) 0.044(2) 0.029(2) 0.0058(18) 0.0067(18) 0.0102(19)
C28 0.027(2) 0.046(2) 0.041(3) -0.0016(18) 0.0073(19) 0.015(2)
C29 0.024(2) 0.041(2) 0.033(2) 0.0035(17) 0.0019(17) 0.0101(19)

loop_
_atom_type_symbol
_atom_type_description
_atom_type_scat_dispersion_real
_atom_type_scat_dispersion_imag
_atom_type_scat_source
C C 0.0033 0.0016 'International Tables Vol C Tables 4.2.6.8 and 6.1.1.4'
H H 0.0000 0.0000 'International Tables Vol C Tables 4.2.6.8 and 6.1.1.4'
N N 0.0061 0.0033 'International Tables Vol C Tables 4.2.6.8 and 6.1.1.4'
O O 0.0106 0.0060 'International Tables Vol C Tables 4.2.6.8 and 6.1.1.4'
S S 0.1246 0.1234 'International Tables Vol C Tables 4.2.6.8 and 6.1.1.4'

loop_
_geom_angle_atom_site_label_1
_geom_angle_atom_site_label_2
_geom_angle_atom_site_label_3
_geom_angle
C2 N1 C8 106.9(3)
C2 N1 H1 126.5
C8 N1 H1 126.5
N3 C2 N1 113.7(3)
N3 C2 S21 123.7(2)
N1 C2 S21 122.6(2)
C2 N3 C9 104.1(3)
C5 C4 C9 118.1(3)
C5 C4 H4 121.0
C9 C4 H4 121.0
C4 C5 C6 121.7(3)
C4 C5 H5 119.2
C6 C5 H5 119.2
O61 C6 C7 125.0(3)
O61 C6 C5 113.6(3)
C7 C6 C5 121.4(3)
C6 O61 C62 117.4(3)
O61 C62 H61 109.5
O61 C62 H62 109.5
H61 C62 H62 109.5
O61 C62 H63 109.5
H61 C62 H63 109.5
H62 C62 H63 109.5
C6 C7 C8 116.4(3)
C6 C7 H7 121.8
C8 C7 H7 121.8
N1 C8 C7 132.1(3)
N1 C8 C9 104.8(3)
C7 C8 C9 123.1(3)
N3 C9 C8 110.4(3)
N3 C9 C4 130.1(3)
C8 C9 C4 119.4(3)
C2 S21 C22 101.08(15)
C23 C22 S21 111.8(2)
C23 C22 H221 109.3
S21 C22 H221 109.3
C23 C22 H222 109.3
S21 C22 H222 109.3
H221 C22 H222 107.9
O23 C23 C24 121.0(3)
O23 C23 C22 119.9(3)
C24 C23 C22 119.1(3)
C25 C24 C29 118.4(3)
C25 C24 C23 118.2(3)
C29 C24 C23 123.4(3)
C26 C25 C24 120.7(3)
C26 C25 H25 119.6
C24 C25 H25 119.6
C25 C26 C27 120.3(3)
C25 C26 H26 119.8
C27 C26 H26 119.8
C28 C27 C26 119.4(4)
C28 C27 H27 120.3
C26 C27 H27 120.3
C27 C28 C29 120.7(3)
C27 C28 H28 119.7
C29 C28 H28 119.7
C28 C29 C24 120.5(3)
C28 C29 H29 119.8
C24 C29 H29 119.8

loop_
_geom_bond_atom_site_label_1
_geom_bond_atom_site_label_2
_geom_bond_distance
N1 C2 1.364(4)
N1 C8 1.381(4)
N1 H1 0.88
C2 N3 1.310(4)
C2 S21 1.757(3)
N3 C9 1.397(4)
C4 C5 1.363(5)
C4 C9 1.404(5)
C4 H4 0.95
C5 C6 1.413(5)
C5 H5 0.95
C6 O61 1.371(4)
C6 C7 1.378(5)
O61 C62 1.423(4)
C62 H61 0.98
C62 H62 0.98
C62 H63 0.98
C7 C8 1.389(5)
C7 H7 0.95
C8 C9 1.398(5)
S21 C22 1.823(3)
C22 C23 1.509(4)
C22 H221 0.99
C22 H222 0.99
C23 O23 1.219(4)
C23 C24 1.489(5)
C24 C25 1.393(4)
C24 C29 1.393(5)
C25 C26 1.382(5)
C25 H25 0.95
C26 C27 1.384(5)
C26 H26 0.95
C27 C28 1.375(5)
C27 H27 0.95
C28 C29 1.385(5)
C28 H28 0.95
C29 H29 0.95

loop_
_geom_hbond_atom_site_label_D
_geom_hbond_atom_site_label_H
_geom_hbond_atom_site_label_A
_geom_hbond_site_symmetry_A
_geom_hbond_distance_DH
_geom_hbond_distance_HA
_geom_hbond_distance_DA
_geom_hbond_angle_DHA
_geom_hbond_publ_flag
N1 H1 N3 2_745 0.88 2.14 3.017(4) 176 yes

loop_
_geom_torsion_atom_site_label_1
_geom_torsion_atom_site_label_2
_geom_torsion_atom_site_label_3
_geom_torsion_atom_site_label_4
_geom_torsion
C8 N1 C2 N3 1.3(4)
C8 N1 C2 S21 178.8(2)
N1 C2 N3 C9 -1.1(4)
S21 C2 N3 C9 -178.7(2)
C9 C4 C5 C6 0.9(5)
C4 C5 C6 O61 178.8(3)
C4 C5 C6 C7 -1.2(5)
C7 C6 O61 C62 1.5(5)
C5 C6 O61 C62 -178.6(3)
O61 C6 C7 C8 -179.6(3)
C5 C6 C7 C8 0.5(5)
C2 N1 C8 C7 178.1(3)
C2 N1 C8 C9 -0.8(3)
C6 C7 C8 N1 -178.1(3)
C6 C7 C8 C9 0.7(5)
C2 N3 C9 C8 0.6(3)
C2 N3 C9 C4 -177.0(3)
N1 C8 C9 N3 0.1(3)
C7 C8 C9 N3 -178.9(3)
N1 C8 C9 C4 178.0(3)
C7 C8 C9 C4 -1.0(5)
C5 C4 C9 N3 177.6(3)
C5 C4 C9 C8 0.2(5)
N3 C2 S21 C22 -119.0(3)
N1 C2 S21 C22 63.6(3)
C2 S21 C22 C23 65.4(3)
S21 C22 C23 O23 -93.6(3)
S21 C22 C23 C24 87.7(3)
O23 C23 C24 C25 -16.3(5)
C22 C23 C24 C25 162.4(3)
O23 C23 C24 C29 162.7(3)
C22 C23 C24 C29 -18.6(5)
C29 C24 C25 C26 0.2(5)
C23 C24 C25 C26 179.3(3)
C24 C25 C26 C27 -1.3(5)
C25 C26 C27 C28 0.9(6)
C26 C27 C28 C29 0.5(6)
C27 C28 C29 C24 -1.6(6)
C25 C24 C29 C28 1.2(5)
C23 C24 C29 C28 -177.8(3)

loop_
_cod_related_entry_id
_cod_related_entry_database
_cod_related_entry_code
1 ChemSpider 759927
